data_7042462
loop_
_publ_author_name
'Gre\~no, Maider'
'Mena, Miguel'
'P\'erez-Redondo, Adri\'an'
'Y\'elamos, Carlos'

_publ_section_title
;
 Isolable zirconium hydride species in the reaction of amido complexes
 with amine-boranes.
;
_journal_issue 16
_journal_name_full 'Dalton transactions (Cambridge, England : 2003)'
_journal_page_first 5138
_journal_page_last 5142
_journal_paper_doi 10.1039/c7dt00857k
_journal_volume 46
_journal_year 2017
_chemical_formula_moiety 'C14 H34 B2 N2 Zr'
_chemical_formula_sum 'C14 H34 B2 N2 Zr'
_chemical_formula_weight 343.27
_chemical_properties_physical ', Air-sensitive,Moisture-sensitive,Heat-sensitive,Oxygen-sensitive'
_space_group_IT_number 14
_symmetry_cell_setting monoclinic
_symmetry_Int_Tables_number 14
_symmetry_space_group_name_Hall '-P 2yn'
_symmetry_space_group_name_H-M 'P 1 21/n 1'
_atom_sites_solution_hydrogens mixed
_atom_sites_solution_primary dual
_atom_sites_solution_secondary dual
_audit_conform_dict_location ftp://ftp.iucr.org/pub/cif_core.dic
_audit_conform_dict_name cif_core.dic
_audit_conform_dict_version 2.4.3
_audit_creation_date 2016-11-30T19:07:41-00:00
_audit_creation_method 'WinGX routine CIF_UPDATE'
_audit_update_record
;
2017-01-10 deposited with the CCDC.
2017-03-09 downloaded from the CCDC.
;
_cell_angle_alpha 90
_cell_angle_beta 111.810(5)
_cell_angle_gamma 90
_cell_formula_units_Z 4
_cell_length_a 8.6408(5)
_cell_length_b 26.1286(12)
_cell_length_c 8.6899(5)
_cell_measurement_reflns_used 162
_cell_measurement_temperature 150(2)
_cell_measurement_theta_max 20
_cell_measurement_theta_min 3
_cell_measurement_wavelength 0.71073
_cell_volume 1821.50(18)
_computing_cell_refinement 'Dirax/lsq (Duisenberg & Schreurs, 1989-2000)'
_computing_data_collection 'Collect (Bruker AXS BV, 1997-2004)'
_computing_data_reduction 'EvalCCD (Duisenberg & Schreurs 1990-2000)'
_computing_molecular_graphics 'ORTEP-3 for Windows (Farrugia, 2012)'
_computing_publication_material 'WinGX publication routines (Farrugia, 2012)'
_computing_structure_refinement 'SHELXL-2014/7 (Sheldrick, 2014)'
_computing_structure_solution 'SHELXT-2014 (Sheldrick, 2014)'
_diffrn_ambient_temperature 150(2)
_diffrn_detector 'CCD plate'
_diffrn_detector_area_resol_mean 9
_diffrn_measured_fraction_theta_full 0.998
_diffrn_measured_fraction_theta_max 0.998
_diffrn_measurement_device '95mm CCD camera on \k-goniostat'
_diffrn_measurement_device_type KappaCCD
_diffrn_measurement_method 'CCD rotation images, thick slices'
_diffrn_orient_matrix_UB_11 0.01
_diffrn_orient_matrix_UB_12 0
_diffrn_orient_matrix_UB_13 0
_diffrn_orient_matrix_UB_21 0
_diffrn_orient_matrix_UB_22 0.01
_diffrn_orient_matrix_UB_23 0
_diffrn_orient_matrix_UB_31 0
_diffrn_orient_matrix_UB_32 0
_diffrn_orient_matrix_UB_33 0.01
_diffrn_radiation_monochromator 'horizonally mounted graphite crystal'
_diffrn_radiation_probe x-ray
_diffrn_radiation_type MoK\a
_diffrn_radiation_wavelength 0.71073
_diffrn_reflns_av_R_equivalents 0.0841
_diffrn_reflns_av_unetI/netI 0.0525
_diffrn_reflns_Laue_measured_fraction_full 0.998
_diffrn_reflns_Laue_measured_fraction_max 0.998
_diffrn_reflns_limit_h_max 11
_diffrn_reflns_limit_h_min -11
_diffrn_reflns_limit_k_max 33
_diffrn_reflns_limit_k_min -33
_diffrn_reflns_limit_l_max 11
_diffrn_reflns_limit_l_min -11
_diffrn_reflns_number 37262
_diffrn_reflns_point_group_measured_fraction_full 0.998
_diffrn_reflns_point_group_measured_fraction_max 0.998
_diffrn_reflns_reduction_process
;
        Scaled and merged with Sortav
        R.H. Blessing, (1987) Cryst. Rev. 1, 3-58
        R.H. Blessing, (1989) J. Appl. Cryst. 22, 396-397
;
_diffrn_reflns_theta_full 25
_diffrn_reflns_theta_max 27.498
_diffrn_reflns_theta_min 3.119
_diffrn_source 'Enraf Nonius FR590'
_diffrn_standards_number 0
_exptl_absorpt_coefficient_mu 0.594
_exptl_absorpt_correction_T_max 1.023
_exptl_absorpt_correction_T_min 0.881
_exptl_absorpt_correction_type multi-scan
_exptl_absorpt_process_details
;
 R.H. Blessing, Acta Cryst. (1995), A51, 33-38
;
_exptl_crystal_colour colourless
_exptl_crystal_density_diffrn 1.252
_exptl_crystal_density_method 'not measured'
_exptl_crystal_description prism
_exptl_crystal_F_000 728
_exptl_crystal_recrystallization_method 'Re-crystallisation from solvent: hexane'
_exptl_crystal_size_max 0.32
_exptl_crystal_size_mid 0.15
_exptl_crystal_size_min 0.14
_refine_diff_density_max 1.742
_refine_diff_density_min -0.8
_refine_diff_density_rms 0.105
_refine_ls_extinction_method none
_refine_ls_goodness_of_fit_ref 1.092
_refine_ls_hydrogen_treatment mixed
_refine_ls_matrix_type full
_refine_ls_number_constraints 0
_refine_ls_number_parameters 209
_refine_ls_number_reflns 4175
_refine_ls_number_restraints 0
_refine_ls_restrained_S_all 1.092
_refine_ls_R_factor_all 0.0903
_refine_ls_R_factor_gt 0.0516
_refine_ls_shift/su_max 0.001
_refine_ls_shift/su_mean 0
_refine_ls_structure_factor_coef Fsqd
_refine_ls_weighting_details 'w=1/[\s^2^(Fo^2^)+(0.0259P)^2^+5.2951P] where P=(Fo^2^+2Fc^2^)/3'
_refine_ls_weighting_scheme calc
_refine_ls_wR_factor_gt 0.0937
_refine_ls_wR_factor_ref 0.1098
_reflns_Friedel_coverage 0
_reflns_number_gt 2897
_reflns_number_total 4175
_reflns_threshold_expression 'I > 2\s(I)'
_cod_data_source_file c7dt00857k2.cif
_cod_data_source_block 1
_cod_depositor_comments 'Adding full bibliography for 7042462--7042464.cif.'
_cod_original_sg_symbol_H-M 'P 21/n'
_cod_database_code 7042462

loop_
_symmetry_equiv_pos_as_xyz
'x, y, z'
'-x+1/2, y+1/2, -z+1/2'
'-x, -y, -z'
'x-1/2, -y-1/2, z-1/2'

loop_
_atom_site_label
_atom_site_type_symbol
_atom_site_fract_x
_atom_site_fract_y
_atom_site_fract_z
_atom_site_U_iso_or_equiv
_atom_site_adp_type
_atom_site_occupancy
_atom_site_site_symmetry_order
_atom_site_calc_flag
_atom_site_refinement_flags_posn
_atom_site_refinement_flags_adp
C1A C 0.8616(6) 0.42960(18) 0.9585(5) 0.0401(11) Uani 1 1 d . .
H1D H 0.9704 0.4374 1.0443 0.06 Uiso 1 1 calc R U
H1E H 0.8041 0.4041 1.0006 0.06 Uiso 1 1 calc R U
H1F H 0.7944 0.4609 0.929 0.06 Uiso 1 1 calc R U
C1B C 0.9818(5) 0.44705(18) 0.7590(5) 0.0403(11) Uani 1 1 d . .
H1G H 0.9201 0.4794 0.7326 0.06 Uiso 1 1 calc R U
H1H H 1.0005 0.4346 0.6608 0.06 Uiso 1 1 calc R U
H1I H 1.0894 0.4525 0.8495 0.06 Uiso 1 1 calc R U
C2A C 0.4648(6) 0.38942(19) 0.8909(6) 0.0443(12) Uani 1 1 d . .
H2D H 0.3768 0.3723 0.9175 0.066 Uiso 1 1 calc R U
H2E H 0.4155 0.4165 0.8094 0.066 Uiso 1 1 calc R U
H2F H 0.5462 0.4044 0.992 0.066 Uiso 1 1 calc R U
C2B C 0.6262(6) 0.31191(18) 0.9464(5) 0.0421(12) Uani 1 1 d . .
H2G H 0.7128 0.3273 1.0431 0.063 Uiso 1 1 calc R U
H2H H 0.6762 0.2858 0.8983 0.063 Uiso 1 1 calc R U
H2I H 0.5412 0.296 0.9805 0.063 Uiso 1 1 calc R U
C11 C 0.6782(5) 0.41778(15) 0.3620(4) 0.0254(9) Uani 1 1 d . .
C12 C 0.7789(5) 0.37352(17) 0.3926(4) 0.0283(8) Uani 1 1 d . .
C13 C 0.6758(5) 0.33019(15) 0.3706(4) 0.0272(9) Uani 1 1 d . .
C14 C 0.5090(5) 0.34725(15) 0.3187(4) 0.0244(9) Uani 1 1 d . .
C15 C 0.5110(5) 0.40114(15) 0.3185(4) 0.0229(8) Uani 1 1 d . .
C16 C 0.7288(6) 0.47228(16) 0.3527(5) 0.0389(11) Uani 1 1 d . .
H16A H 0.8499 0.4755 0.409 0.058 Uiso 1 1 calc R U
H16B H 0.6731 0.4946 0.4068 0.058 Uiso 1 1 calc R U
H16C H 0.6966 0.4824 0.2363 0.058 Uiso 1 1 calc R U
C17 C 0.9615(5) 0.3714(2) 0.4157(6) 0.0461(12) Uani 1 1 d . .
H17A H 1.0248 0.3543 0.5207 0.069 Uiso 1 1 calc R U
H17B H 1.004 0.4062 0.4174 0.069 Uiso 1 1 calc R U
H17C H 0.9738 0.3522 0.3239 0.069 Uiso 1 1 calc R U
C18 C 0.7332(7) 0.27544(17) 0.3827(6) 0.0486(13) Uani 1 1 d . .
H18A H 0.7362 0.2646 0.2759 0.073 Uiso 1 1 calc R U
H18B H 0.6557 0.2536 0.4114 0.073 Uiso 1 1 calc R U
H18C H 0.845 0.2725 0.4686 0.073 Uiso 1 1 calc R U
C19 C 0.3557(6) 0.31436(17) 0.2587(5) 0.0370(11) Uani 1 1 d . .
H19A H 0.2735 0.3278 0.3013 0.055 Uiso 1 1 calc R U
H19B H 0.3852 0.2792 0.2982 0.055 Uiso 1 1 calc R U
H19C H 0.3082 0.3146 0.1372 0.055 Uiso 1 1 calc R U
C20 C 0.3605(5) 0.43509(16) 0.2604(5) 0.0338(10) Uani 1 1 d . .
H20A H 0.3206 0.4387 0.1396 0.051 Uiso 1 1 calc R U
H20B H 0.39 0.4689 0.312 0.051 Uiso 1 1 calc R U
H20C H 0.2725 0.42 0.2914 0.051 Uiso 1 1 calc R U
B1 B 0.9560(7) 0.3537(2) 0.8318(6) 0.0359(12) Uani 1 1 d . .
B2 B 0.4308(6) 0.3301(2) 0.6576(6) 0.0326(11) Uani 1 1 d . .
N1 N 0.8854(4) 0.40912(13) 0.8097(4) 0.0304(8) Uani 1 1 d . .
N2 N 0.5484(4) 0.35193(14) 0.8219(4) 0.0312(8) Uani 1 1 d . .
Zr1 Zr 0.64896(4) 0.37424(2) 0.61363(4) 0.02181(12) Uani 1 1 d . .
H1 H 0.575(4) 0.4393(13) 0.622(4) 0.021(10) Uiso 1 1 d . .
H1A H 0.846(5) 0.3261(16) 0.739(5) 0.037(12) Uiso 1 1 d . .
H1B H 0.968(5) 0.3346(16) 0.962(5) 0.042(12) Uiso 1 1 d . .
H1C H 1.054(6) 0.3522(16) 0.791(5) 0.039(12) Uiso 1 1 d . .
H2A H 0.517(5) 0.3050(15) 0.612(5) 0.034(11) Uiso 1 1 d . .
H2B H 0.398(5) 0.3666(15) 0.566(5) 0.032(11) Uiso 1 1 d . .
H2C H 0.322(6) 0.3090(17) 0.652(5) 0.049(13) Uiso 1 1 d . .

loop_
_atom_site_aniso_label
_atom_site_aniso_U_11
_atom_site_aniso_U_22
_atom_site_aniso_U_33
_atom_site_aniso_U_23
_atom_site_aniso_U_13
_atom_site_aniso_U_12
C1A 0.041(3) 0.046(3) 0.027(2) -0.009(2) 0.0054(19) -0.001(2)
C1B 0.034(2) 0.044(3) 0.036(2) 0.002(2) 0.005(2) -0.014(2)
C2A 0.036(2) 0.068(3) 0.035(2) -0.006(2) 0.020(2) -0.005(2)
C2B 0.046(3) 0.050(3) 0.031(2) 0.011(2) 0.015(2) -0.011(2)
C11 0.031(2) 0.028(2) 0.0190(18) 0.0035(16) 0.0117(16) -0.0012(18)
C12 0.0258(19) 0.044(2) 0.0184(17) 0.0063(19) 0.0117(15) 0.009(2)
C13 0.039(2) 0.025(2) 0.0200(19) 0.0006(16) 0.0143(18) 0.0091(18)
C14 0.031(2) 0.025(2) 0.0160(18) -0.0036(15) 0.0074(16) -0.0036(17)
C15 0.025(2) 0.030(2) 0.0142(17) 0.0019(15) 0.0069(15) 0.0027(17)
C16 0.046(3) 0.034(2) 0.036(2) 0.007(2) 0.014(2) -0.009(2)
C17 0.031(2) 0.077(4) 0.037(2) 0.002(3) 0.0199(19) 0.011(3)
C18 0.075(4) 0.037(3) 0.036(3) 0.007(2) 0.023(3) 0.024(3)
C19 0.044(3) 0.037(3) 0.026(2) -0.0076(18) 0.010(2) -0.015(2)
C20 0.036(2) 0.036(2) 0.026(2) 0.0010(18) 0.0064(18) 0.010(2)
B1 0.028(3) 0.045(3) 0.032(3) 0.007(2) 0.009(2) 0.004(2)
B2 0.034(3) 0.038(3) 0.028(2) 0.003(2) 0.014(2) -0.012(2)
N1 0.0284(18) 0.035(2) 0.0250(17) 0.0011(15) 0.0070(15) -0.0066(16)
N2 0.0313(19) 0.044(2) 0.0211(16) -0.0007(15) 0.0125(15) -0.0069(16)
Zr1 0.02188(19) 0.02435(19) 0.01961(17) 0.00035(17) 0.00817(13) -0.00074(18)

loop_
_atom_type_symbol
_atom_type_description
_atom_type_scat_dispersion_real
_atom_type_scat_dispersion_imag
_atom_type_scat_source
C C 0.0033 0.0016 'International Tables Vol C Tables 4.2.6.8 and 6.1.1.4'
H H 0 0 'International Tables Vol C Tables 4.2.6.8 and 6.1.1.4'
B B 0.0013 0.0007 'International Tables Vol C Tables 4.2.6.8 and 6.1.1.4'
N N 0.0061 0.0033 'International Tables Vol C Tables 4.2.6.8 and 6.1.1.4'
Zr Zr -2.9673 0.5597 'International Tables Vol C Tables 4.2.6.8 and 6.1.1.4'

loop_
_exptl_crystal_face_index_h
_exptl_crystal_face_index_k
_exptl_crystal_face_index_l
_exptl_crystal_face_perp_dist
0 -1 0 0.162
0 0 1 0.201
0 -2 1 0.237
0 16 1 0.109
0 9 -1 0.091
0 -2 -1 0.156
0 2 -1 0.129
-2 -4 1 0.102
-5 18 1 0.117
4 -17 -1 0.112
2 4 -1 0.125

loop_
_geom_angle_atom_site_label_1
_geom_angle_atom_site_label_2
_geom_angle_atom_site_label_3
_geom_angle
N1 C1A H1D 109.5
N1 C1A H1E 109.5
H1D C1A H1E 109.5
N1 C1A H1F 109.5
H1D C1A H1F 109.5
H1E C1A H1F 109.5
N1 C1B H1G 109.5
N1 C1B H1H 109.5
H1G C1B H1H 109.5
N1 C1B H1I 109.5
H1G C1B H1I 109.5
H1H C1B H1I 109.5
N2 C2A H2D 109.5
N2 C2A H2E 109.5
H2D C2A H2E 109.5
N2 C2A H2F 109.5
H2D C2A H2F 109.5
H2E C2A H2F 109.5
N2 C2B H2G 109.5
N2 C2B H2H 109.5
H2G C2B H2H 109.5
N2 C2B H2I 109.5
H2G C2B H2I 109.5
H2H C2B H2I 109.5
C12 C11 C15 107.1(3)
C12 C11 C16 128.0(4)
C15 C11 C16 124.4(4)
C12 C11 Zr1 74.0(2)
C15 C11 Zr1 71.2(2)
C16 C11 Zr1 126.2(3)
C13 C12 C11 108.6(3)
C13 C12 C17 124.2(4)
C11 C12 C17 126.4(4)
C13 C12 Zr1 71.1(2)
C11 C12 Zr1 74.0(2)
C17 C12 Zr1 128.8(3)
C12 C13 C14 108.0(3)
C12 C13 C18 125.4(4)
C14 C13 C18 126.4(4)
C12 C13 Zr1 76.5(2)
C14 C13 Zr1 73.7(2)
C18 C13 Zr1 120.8(3)
C15 C14 C13 107.7(4)
C15 C14 C19 125.6(4)
C13 C14 C19 126.5(4)
C15 C14 Zr1 73.6(2)
C13 C14 Zr1 73.4(2)
C19 C14 Zr1 123.2(3)
C14 C15 C11 108.5(3)
C14 C15 C20 125.6(4)
C11 C15 C20 125.4(4)
C14 C15 Zr1 73.6(2)
C11 C15 Zr1 76.3(2)
C20 C15 Zr1 122.5(2)
C11 C16 H16A 109.5
C11 C16 H16B 109.5
H16A C16 H16B 109.5
C11 C16 H16C 109.5
H16A C16 H16C 109.5
H16B C16 H16C 109.5
C12 C17 H17A 109.5
C12 C17 H17B 109.5
H17A C17 H17B 109.5
C12 C17 H17C 109.5
H17A C17 H17C 109.5
H17B C17 H17C 109.5
C13 C18 H18A 109.5
C13 C18 H18B 109.5
H18A C18 H18B 109.5
C13 C18 H18C 109.5
H18A C18 H18C 109.5
H18B C18 H18C 109.5
C14 C19 H19A 109.5
C14 C19 H19B 109.5
H19A C19 H19B 109.5
C14 C19 H19C 109.5
H19A C19 H19C 109.5
H19B C19 H19C 109.5
C15 C20 H20A 109.5
C15 C20 H20B 109.5
H20A C20 H20B 109.5
C15 C20 H20C 109.5
H20A C20 H20C 109.5
H20B C20 H20C 109.5
N1 B1 Zr1 59.1(2)
N1 B1 H1A 107.1(19)
Zr1 B1 H1A 48.0(19)
N1 B1 H1B 113(2)
Zr1 B1 H1B 118(2)
H1A B1 H1B 99(3)
N1 B1 H1C 109(2)
Zr1 B1 H1C 119(2)
H1A B1 H1C 107(3)
H1B B1 H1C 121(3)
N2 B2 Zr1 71.0(2)
N2 B2 H2A 104(2)
Zr1 B2 H2A 65(2)
N2 B2 H2B 103.6(19)
Zr1 B2 H2B 60.8(19)
H2A B2 H2B 104(3)
N2 B2 H2C 120(2)
Zr1 B2 H2C 169(2)
H2A B2 H2C 111(3)
H2B B2 H2C 113(3)
C1B N1 C1A 107.3(3)
C1B N1 B1 115.2(4)
C1A N1 B1 113.8(3)
C1B N1 Zr1 119.5(2)
C1A N1 Zr1 114.5(3)
B1 N1 Zr1 85.6(2)
C2A N2 C2B 109.4(3)
C2A N2 B2 112.0(4)
C2B N2 B2 112.7(4)
C2A N2 Zr1 121.8(3)
C2B N2 Zr1 122.8(3)
B2 N2 Zr1 71.3(2)
N1 Zr1 N2 90.49(12)
N1 Zr1 B2 127.97(14)
N2 Zr1 B2 37.69(14)
N1 Zr1 C13 118.23(13)
N2 Zr1 C13 135.63(13)
B2 Zr1 C13 104.07(16)
N1 Zr1 C15 127.01(12)
N2 Zr1 C15 133.52(12)
B2 Zr1 C15 101.48(15)
C13 Zr1 C15 54.40(12)
N1 Zr1 C14 145.96(13)
N2 Zr1 C14 122.91(12)
B2 Zr1 C14 85.22(15)
C13 Zr1 C14 32.93(13)
C15 Zr1 C14 32.79(12)
N1 Zr1 C11 96.55(12)
N2 Zr1 C11 161.62(13)
B2 Zr1 C11 133.96(15)
C13 Zr1 C11 53.92(12)
C15 Zr1 C11 32.58(12)
C14 Zr1 C11 53.99(12)
N1 Zr1 C12 92.42(12)
N2 Zr1 C12 164.88(14)
B2 Zr1 C12 135.86(16)
C13 Zr1 C12 32.37(13)
C15 Zr1 C12 53.54(12)
C14 Zr1 C12 53.66(13)
C11 Zr1 C12 32.01(12)
N1 Zr1 B1 35.37(15)
N2 Zr1 B1 87.58(14)
B2 Zr1 B1 115.34(17)
C13 Zr1 B1 97.33(15)
C15 Zr1 B1 138.86(15)
C14 Zr1 B1 130.12(15)
C11 Zr1 B1 107.91(15)
C12 Zr1 B1 86.24(14)
N1 Zr1 H1 80.3(11)
N2 Zr1 H1 88.0(11)
B2 Zr1 H1 97.8(11)
C13 Zr1 H1 127.4(11)
C15 Zr1 H1 74.8(11)
C14 Zr1 H1 105.1(11)
C11 Zr1 H1 76.6(11)
C12 Zr1 H1 107.1(11)
B1 Zr1 H1 115.4(11)
N1 Zr1 H1A 61.5(12)
N2 Zr1 H1A 84.9(11)
B2 Zr1 H1A 99.7(11)
C13 Zr1 H1A 81.3(11)
C15 Zr1 H1A 134.2(11)
C14 Zr1 H1A 111.0(11)
C11 Zr1 H1A 113.4(11)
C12 Zr1 H1A 83.5(11)
B1 Zr1 H1A 26.1(12)
H1 Zr1 H1A 140.9(16)
N1 Zr1 H2A 131.5(10)
N2 Zr1 H2A 56.3(11)
B2 Zr1 H2A 29.6(11)
C13 Zr1 H2A 79.7(11)
C15 Zr1 H2A 100.6(11)
C14 Zr1 H2A 72.6(11)
C11 Zr1 H2A 126.4(11)
C12 Zr1 H2A 111.8(11)
B1 Zr1 H2A 102.6(11)
H1 Zr1 H2A 126.5(16)
H1A Zr1 H2A 79.6(16)
N1 Zr1 H2B 139.9(11)
N2 Zr1 H2B 58.0(11)
B2 Zr1 H2B 30.8(11)
C13 Zr1 H2B 101.9(11)
C15 Zr1 H2B 75.8(11)
C14 Zr1 H2B 72.1(11)
C11 Zr1 H2B 107.5(11)
C12 Zr1 H2B 124.7(11)
B1 Zr1 H2B 144.5(11)
H1 Zr1 H2B 74.9(15)
H1A Zr1 H2B 130.2(16)
H2A Zr1 H2B 53.0(15)

loop_
_geom_bond_atom_site_label_1
_geom_bond_atom_site_label_2
_geom_bond_distance
C1A N1 1.483(5)
C1A H1D 0.98
C1A H1E 0.98
C1A H1F 0.98
C1B N1 1.464(5)
C1B H1G 0.98
C1B H1H 0.98
C1B H1I 0.98
C2A N2 1.471(6)
C2A H2D 0.98
C2A H2E 0.98
C2A H2F 0.98
C2B N2 1.475(5)
C2B H2G 0.98
C2B H2H 0.98
C2B H2I 0.98
C11 C12 1.412(6)
C11 C15 1.419(5)
C11 C16 1.501(5)
C11 Zr1 2.559(4)
C12 C13 1.409(6)
C12 C17 1.516(5)
C12 Zr1 2.560(4)
C13 C14 1.413(5)
C13 C18 1.505(6)
C13 Zr1 2.490(4)
C14 C15 1.408(5)
C14 C19 1.501(5)
C14 Zr1 2.495(3)
C15 C20 1.499(5)
C15 Zr1 2.494(3)
C16 H16A 0.98
C16 H16B 0.98
C16 H16C 0.98
C17 H17A 0.98
C17 H17B 0.98
C17 H17C 0.98
C18 H18A 0.98
C18 H18B 0.98
C18 H18C 0.98
C19 H19A 0.98
C19 H19B 0.98
C19 H19C 0.98
C20 H20A 0.98
C20 H20B 0.98
C20 H20C 0.98
B1 N1 1.556(6)
B1 Zr1 2.680(5)
B1 H1A 1.23(4)
B1 H1B 1.21(4)
B1 H1C 1.03(4)
B2 N2 1.522(6)
B2 Zr1 2.359(5)
B2 H2A 1.17(4)
B2 H2B 1.21(4)
B2 H2C 1.08(5)
N1 Zr1 2.306(3)
N2 Zr1 2.353(3)
Zr1 H1 1.83(4)
Zr1 H1A 2.07(4)
Zr1 H2A 2.14(4)
Zr1 H2B 2.06(4)
